data_4100010
loop_
_publ_author_name
'Cook, K. S.'
'Incarvito, C. D.'
'Hartwig, J.F.'
'Fan, Y.'
'Webster, C. E.'
'Hall, M. B.'

_publ_section_title
;
Rhodium-Boryl Complexes Involved in the Catalytic,
Terminal Functionalization of Alkanes
;
_journal_name_full 'Journal of the American Chemical Society'
_journal_paper_doi 10.1021/ja045090c
_journal_year 2005
_chemical_formula_sum 'C39.5 H55 B O2 P Rh'
_chemical_formula_weight 706.53
_space_group_IT_number 2
_symmetry_cell_setting triclinic
_symmetry_space_group_name_Hall '-P 1'
_symmetry_space_group_name_H-M 'P -1'
_cell_angle_alpha 74.18(3)
_cell_angle_beta 87.53(3)
_cell_angle_gamma 66.22(3)
_cell_formula_units_Z 2
_cell_length_a 10.430(2)
_cell_length_b 11.785(2)
_cell_length_c 17.455(4)
_cell_measurement_temperature 183(2)
_cell_volume 1883.6(7)
_cod_depositor_comments
;
The following automatic conversions were performed:
'_symmetry_cell_setting' value 'Triclinic' changed to 'triclinic'
according to '/home/saulius/struct/CIF-dictionaries/cif_core.dic'
dictionary named 'cif_core.dic' version 2.4.1 from 2010-06-29.

Automatic conversion script
Id: cif_fix_enum 1527 2010-12-29 10:47:43Z saulius 
;
_cod_original_formula_sum 'C39.50 H55 B O2 P Rh'
_cod_database_code 4100010

loop_
_symmetry_equiv_pos_as_xyz
'x, y, z'
'-x, -y, -z'

loop_
_atom_site_label
_atom_site_type_symbol
_atom_site_fract_x
_atom_site_fract_y
_atom_site_fract_z
_atom_site_U_iso_or_equiv
_atom_site_adp_type
_atom_site_occupancy
_atom_site_symmetry_multiplicity
_atom_site_calc_flag
_atom_site_refinement_flags
_atom_site_disorder_assembly
_atom_site_disorder_group
Rh1 Rh 0.41918(2) 0.13383(2) 0.713647(13) 0.03256(14) Uani 1 1 d . A .
H1 H 0.400(3) 0.236(3) 0.6440(18) 0.041(8) Uiso 1 1 d . A .
P1 P 0.64030(8) 0.05643(7) 0.67996(5) 0.0320(2) Uani 1 1 d . . .
B1 B 0.4670(4) 0.2557(3) 0.7578(2) 0.0377(9) Uani 1 1 d . . .
O1 O 0.4988(13) 0.3559(8) 0.7139(5) 0.085(4) Uani 0.50 1 d P A 1
O2 O 0.4581(12) 0.2492(6) 0.8379(5) 0.067(3) Uani 0.50 1 d P A 1
O1' O 0.5682(10) 0.3008(9) 0.7391(5) 0.067(2) Uani 0.50 1 d P A 2
O2' O 0.4075(12) 0.3085(10) 0.8178(7) 0.096(4) Uani 0.50 1 d P A 2
C1 C 0.3735(3) -0.0420(3) 0.7829(2) 0.0423(8) Uani 1 1 d . . .
C2 C 0.3011(4) 0.0064(3) 0.7056(2) 0.0460(9) Uani 1 1 d . A .
C3 C 0.2052(4) 0.1348(4) 0.6962(2) 0.0564(10) Uani 1 1 d . . .
C4 C 0.2164(4) 0.1679(4) 0.7681(3) 0.0573(11) Uani 1 1 d . A .
C5 C 0.3192(4) 0.0557(4) 0.8224(2) 0.0485(9) Uani 1 1 d . A .
C6 C 0.4741(4) -0.1786(4) 0.8198(3) 0.0673(11) Uani 1 1 d . A .
H6A H 0.4216 -0.2305 0.8440 0.101 Uiso 1 1 calc R . .
H6B H 0.5367 -0.1810 0.8611 0.101 Uiso 1 1 calc R . .
H6C H 0.5299 -0.2139 0.7787 0.101 Uiso 1 1 calc R . .
C7 C 0.3160(6) -0.0755(5) 0.6499(3) 0.0863(16) Uani 1 1 d . . .
H7A H 0.2512 -0.1183 0.6630 0.130 Uiso 1 1 calc R A .
H7B H 0.4127 -0.1408 0.6558 0.130 Uiso 1 1 calc R . .
H7C H 0.2936 -0.0205 0.5946 0.130 Uiso 1 1 calc R . .
C8 C 0.0970(5) 0.2197(5) 0.6269(3) 0.0989(19) Uani 1 1 d . A .
H8A H 0.0140 0.1997 0.6344 0.148 Uiso 1 1 calc R . .
H8B H 0.1369 0.2040 0.5771 0.148 Uiso 1 1 calc R . .
H8C H 0.0699 0.3106 0.6245 0.148 Uiso 1 1 calc R . .
C9 C 0.1189(5) 0.2890(5) 0.7880(4) 0.112(2) Uani 1 1 d . . .
H9A H 0.0370 0.2768 0.8118 0.168 Uiso 1 1 calc R A .
H9B H 0.0880 0.3610 0.7391 0.168 Uiso 1 1 calc R . .
H9C H 0.1682 0.3082 0.8259 0.168 Uiso 1 1 calc R . .
C10 C 0.3561(6) 0.0386(6) 0.9093(3) 0.0873(16) Uani 1 1 d . . .
H10A H 0.2960 0.0035 0.9434 0.131 Uiso 1 1 calc R A .
H10B H 0.3412 0.1224 0.9167 0.131 Uiso 1 1 calc R . .
H10C H 0.4548 -0.0211 0.9239 0.131 Uiso 1 1 calc R . .
C11 C 0.5654(6) 0.3904(5) 0.7802(3) 0.0783(15) Uani 1 1 d . . .
C12 C 0.4717(5) 0.3712(4) 0.8456(3) 0.0705(12) Uani 1 1 d . A .
C13 C 0.5270(7) 0.5308(5) 0.7313(4) 0.118(2) Uani 1 1 d . A .
H13A H 0.5933 0.5335 0.6900 0.176 Uiso 1 1 calc R . .
H13B H 0.5317 0.5812 0.7666 0.176 Uiso 1 1 calc R . .
H13C H 0.4315 0.5675 0.7060 0.176 Uiso 1 1 calc R . .
C14 C 0.7197(6) 0.3196(8) 0.8062(6) 0.160(4) Uani 1 1 d . A .
H14A H 0.7399 0.2302 0.8363 0.240 Uiso 1 1 calc R . .
H14B H 0.7454 0.3623 0.8402 0.240 Uiso 1 1 calc R . .
H14C H 0.7744 0.3204 0.7591 0.240 Uiso 1 1 calc R . .
C15 C 0.3320(7) 0.4917(6) 0.8361(5) 0.139(3) Uani 1 1 d . . .
H15A H 0.2903 0.5206 0.7813 0.208 Uiso 1 1 calc R A .
H15B H 0.3503 0.5609 0.8477 0.208 Uiso 1 1 calc R . .
H15C H 0.2670 0.4699 0.8734 0.208 Uiso 1 1 calc R . .
C16 C 0.5350(8) 0.3268(7) 0.9286(3) 0.124(2) Uani 1 1 d . . .
H16A H 0.6260 0.2534 0.9337 0.187 Uiso 1 1 calc R A .
H16B H 0.4723 0.3002 0.9656 0.187 Uiso 1 1 calc R . .
H16C H 0.5485 0.3974 0.9414 0.187 Uiso 1 1 calc R . .
C17 C 0.6908(3) -0.0930(3) 0.65015(19) 0.0358(7) Uani 1 1 d . . .
C18 C 0.7752(3) -0.2147(3) 0.6977(2) 0.0420(8) Uani 1 1 d . . .
H18A H 0.8129 -0.2249 0.7490 0.050 Uiso 1 1 calc R . .
C19 C 0.8043(4) -0.3221(3) 0.6699(2) 0.0487(9) Uani 1 1 d . . .
H19A H 0.8607 -0.4053 0.7036 0.058 Uiso 1 1 calc R . .
C20 C 0.7549(4) -0.3127(3) 0.5958(2) 0.0470(9) Uani 1 1 d . . .
C21 C 0.6714(4) -0.1905(3) 0.5483(2) 0.0624(11) Uani 1 1 d . . .
H21A H 0.6354 -0.1803 0.4966 0.075 Uiso 1 1 calc R . .
C22 C 0.6404(4) -0.0839(3) 0.5753(2) 0.0633(11) Uani 1 1 d . . .
H22A H 0.5824 -0.0012 0.5418 0.076 Uiso 1 1 calc R . .
C23 C 0.7907(5) -0.4296(4) 0.5645(3) 0.0698(12) Uani 1 1 d . . .
H23A H 0.8513 -0.5077 0.6049 0.105 Uiso 1 1 calc R . .
H23B H 0.8399 -0.4191 0.5156 0.105 Uiso 1 1 calc R . .
H23C H 0.7040 -0.4372 0.5527 0.105 Uiso 1 1 calc R . .
C24 C 0.7776(3) 0.0039(3) 0.76009(19) 0.0354(7) Uani 1 1 d . . .
C25 C 0.9097(4) 0.0011(4) 0.7490(2) 0.0595(10) Uani 1 1 d . . .
H25A H 0.9332 0.0330 0.6967 0.071 Uiso 1 1 calc R . .
C26 C 1.0103(4) -0.0474(4) 0.8130(3) 0.0716(12) Uani 1 1 d . . .
H26A H 1.1012 -0.0488 0.8032 0.086 Uiso 1 1 calc R . .
C27 C 0.9813(4) -0.0930(4) 0.8893(2) 0.0559(10) Uani 1 1 d . . .
C28 C 0.8489(4) -0.0880(4) 0.9010(2) 0.0578(10) Uani 1 1 d . . .
H28A H 0.8264 -0.1199 0.9536 0.069 Uiso 1 1 calc R . .
C29 C 0.7462(4) -0.0376(4) 0.83807(19) 0.0463(8) Uani 1 1 d . . .
H29A H 0.6538 -0.0315 0.8486 0.056 Uiso 1 1 calc R . .
C30 C 1.0933(5) -0.1484(5) 0.9579(3) 0.0832(14) Uani 1 1 d . . .
H30A H 1.1805 -0.1436 0.9375 0.125 Uiso 1 1 calc R . .
H30B H 1.1104 -0.2388 0.9836 0.125 Uiso 1 1 calc R . .
H30C H 1.0614 -0.0987 0.9970 0.125 Uiso 1 1 calc R . .
C31 C 0.6957(3) 0.1526(3) 0.59462(18) 0.0354(7) Uani 1 1 d . . .
C32 C 0.8149(4) 0.0958(3) 0.5576(2) 0.0593(11) Uani 1 1 d . . .
H32A H 0.8672 0.0050 0.5754 0.071 Uiso 1 1 calc R . .
C33 C 0.8599(4) 0.1685(4) 0.4950(2) 0.0629(11) Uani 1 1 d . . .
H33A H 0.9428 0.1260 0.4713 0.075 Uiso 1 1 calc R . .
C34 C 0.7894(4) 0.2988(3) 0.4662(2) 0.0457(8) Uani 1 1 d . . .
C35 C 0.6678(4) 0.3551(3) 0.5019(2) 0.0499(9) Uani 1 1 d . . .
H35A H 0.6137 0.4455 0.4826 0.060 Uiso 1 1 calc R . .
C36 C 0.6228(3) 0.2831(3) 0.56497(19) 0.0415(8) Uani 1 1 d . . .
H36A H 0.5392 0.3254 0.5882 0.050 Uiso 1 1 calc R . .
C37 C 0.8419(5) 0.3758(4) 0.3999(2) 0.0711(12) Uani 1 1 d . . .
H37A H 0.9292 0.3181 0.3834 0.107 Uiso 1 1 calc R . .
H37B H 0.8598 0.4399 0.4184 0.107 Uiso 1 1 calc R . .
H37C H 0.7711 0.4201 0.3545 0.107 Uiso 1 1 calc R . .

loop_
_atom_site_aniso_label
_atom_site_aniso_U_11
_atom_site_aniso_U_22
_atom_site_aniso_U_33
_atom_site_aniso_U_23
_atom_site_aniso_U_13
_atom_site_aniso_U_12
Rh1 0.02915(19) 0.02910(18) 0.0410(2) -0.01047(12) 0.00359(12) -0.01310(13)
P1 0.0307(5) 0.0269(4) 0.0358(5) -0.0074(3) 0.0028(3) -0.0101(4)
B1 0.0267(19) 0.036(2) 0.050(2) -0.0146(18) 0.0071(17) -0.0104(17)
O1 0.195(12) 0.066(6) 0.040(4) -0.015(4) 0.008(5) -0.098(7)
O2 0.125(8) 0.035(4) 0.052(4) 0.001(3) -0.023(4) -0.050(4)
O1' 0.110(7) 0.091(7) 0.043(5) -0.034(4) 0.039(4) -0.077(6)
O2' 0.130(9) 0.120(9) 0.122(9) -0.096(7) 0.091(8) -0.101(8)
C1 0.044(2) 0.0406(18) 0.046(2) -0.0128(16) 0.0134(16) -0.0222(16)
C2 0.056(2) 0.054(2) 0.047(2) -0.0158(17) 0.0117(17) -0.041(2)
C3 0.039(2) 0.052(2) 0.078(3) 0.003(2) -0.0081(18) -0.0312(19)
C4 0.037(2) 0.052(2) 0.094(3) -0.031(2) 0.025(2) -0.0244(19)
C5 0.050(2) 0.066(2) 0.047(2) -0.0248(19) 0.0222(17) -0.037(2)
C6 0.067(3) 0.050(2) 0.077(3) -0.001(2) 0.010(2) -0.027(2)
C7 0.153(5) 0.097(4) 0.067(3) -0.041(3) 0.031(3) -0.099(4)
C8 0.057(3) 0.107(4) 0.119(4) 0.025(3) -0.031(3) -0.052(3)
C9 0.051(3) 0.084(3) 0.229(7) -0.090(4) 0.073(4) -0.031(3)
C10 0.123(4) 0.138(5) 0.053(3) -0.047(3) 0.039(3) -0.094(4)
C11 0.110(4) 0.079(3) 0.090(4) -0.053(3) 0.030(3) -0.066(3)
C12 0.105(4) 0.072(3) 0.056(3) -0.029(2) 0.005(2) -0.050(3)
C13 0.157(6) 0.091(4) 0.131(5) -0.022(4) 0.045(4) -0.086(4)
C14 0.057(4) 0.187(8) 0.273(11) -0.138(8) 0.023(5) -0.039(4)
C15 0.106(5) 0.109(5) 0.167(7) -0.061(5) 0.058(5) 0.000(4)
C16 0.146(6) 0.136(5) 0.085(4) -0.014(4) -0.016(4) -0.060(5)
C17 0.0303(17) 0.0276(16) 0.0460(19) -0.0139(14) 0.0027(14) -0.0059(14)
C18 0.041(2) 0.0332(18) 0.047(2) -0.0059(15) 0.0044(16) -0.0141(16)
C19 0.050(2) 0.0252(17) 0.059(2) -0.0041(16) 0.0097(18) -0.0095(16)
C20 0.044(2) 0.0341(19) 0.068(2) -0.0224(17) 0.0187(18) -0.0166(16)
C21 0.071(3) 0.045(2) 0.064(3) -0.0247(19) -0.010(2) -0.009(2)
C22 0.074(3) 0.0314(19) 0.065(3) -0.0166(18) -0.020(2) 0.0020(19)
C23 0.083(3) 0.043(2) 0.092(3) -0.037(2) 0.024(2) -0.024(2)
C24 0.0339(19) 0.0284(16) 0.0441(19) -0.0087(14) 0.0003(14) -0.0136(14)
C25 0.041(2) 0.071(3) 0.055(2) 0.007(2) -0.0031(18) -0.027(2)
C26 0.046(2) 0.083(3) 0.082(3) 0.003(2) -0.008(2) -0.038(2)
C27 0.048(2) 0.056(2) 0.061(3) -0.0071(19) -0.0152(19) -0.0233(19)
C28 0.057(3) 0.076(3) 0.040(2) -0.0166(19) 0.0012(18) -0.027(2)
C29 0.0364(19) 0.062(2) 0.039(2) -0.0148(17) 0.0035(16) -0.0191(17)
C30 0.075(3) 0.088(3) 0.083(3) -0.007(3) -0.032(3) -0.036(3)
C31 0.0311(17) 0.0349(17) 0.0363(17) -0.0105(14) 0.0042(14) -0.0095(14)
C32 0.056(2) 0.0369(19) 0.060(2) -0.0029(17) 0.023(2) -0.0032(18)
C33 0.052(2) 0.057(2) 0.064(3) -0.018(2) 0.029(2) -0.008(2)
C34 0.039(2) 0.053(2) 0.0404(19) -0.0076(16) 0.0059(15) -0.0183(18)
C35 0.044(2) 0.0354(18) 0.058(2) -0.0027(16) 0.0108(18) -0.0109(16)
C36 0.0371(19) 0.0365(19) 0.046(2) -0.0068(15) 0.0121(15) -0.0146(16)
C37 0.069(3) 0.071(3) 0.060(3) -0.001(2) 0.019(2) -0.028(2)
